data_2220507
loop_
_publ_author_name
'Li, Chun-Xiang'
'Zha, Xiao-Lin'
'Liu, Chun-Bo'
'Li, Xiu-Ying'
'Che, Guang-Bo'

_publ_section_title
;
 Bis(imidazo[4,5-<i>f</i>][1,10]phenanthroline)dinitratolead(II)
;
_journal_coeditor_code HB2871
_journal_issue 1
_journal_name_full 'Acta Crystallographica Section E'
_journal_page_first m54
_journal_paper_doi 10.1107/S1600536808041317
_journal_volume 65
_journal_year 2009
_chemical_formula_iupac '[Pb (N O3)2 (C13 H8 N4)2]'
_chemical_formula_moiety 'C26 H16 N10 O6 Pb'
_chemical_formula_sum 'C26 H16 N10 O6 Pb'
_chemical_formula_weight 771.68
_chemical_name_systematic
;
Bis(imidazo[4,5-<i>f</i>][1,10]phenanthroline)dinitratolead(II)
;
_space_group_IT_number 15
_symmetry_cell_setting monoclinic
_symmetry_space_group_name_Hall '-C 2yc'
_symmetry_space_group_name_H-M 'C 1 2/c 1'
_atom_sites_solution_hydrogens geom
_atom_sites_solution_primary direct
_atom_sites_solution_secondary difmap
_audit_creation_method SHELXL-97
_cell_angle_alpha 90.00
_cell_angle_beta 100.48(3)
_cell_angle_gamma 90.00
_cell_formula_units_Z 4
_cell_length_a 19.203(4)
_cell_length_b 7.3948(15)
_cell_length_c 17.392(4)
_cell_measurement_reflns_used 3904
_cell_measurement_temperature 292(2)
_cell_measurement_theta_max 26.09
_cell_measurement_theta_min 2.16
_cell_volume 2428.5(9)
_computing_cell_refinement 'SAINT (Bruker, 2002)'
_computing_data_collection 'SMART (Bruker, 2002)'
_computing_data_reduction 'SAINT (Bruker, 2002)'
_computing_molecular_graphics 'SHELXS97 (Sheldrick, 2008)'
_computing_publication_material 'SHELXTL (Sheldrick, 2008)'
_computing_structure_refinement 'SHELXL97 (Sheldrick, 2008)'
_computing_structure_solution 'SHELXS97 (Sheldrick, 2008)'
_diffrn_ambient_temperature 292(2)
_diffrn_measured_fraction_theta_full 0.998
_diffrn_measured_fraction_theta_max 0.998
_diffrn_measurement_device_type 'Bruker SMART CCD'
_diffrn_measurement_method \w
_diffrn_radiation_monochromator graphite
_diffrn_radiation_source 'fine-focus sealed tube'
_diffrn_radiation_type MoK\a
_diffrn_radiation_wavelength 0.71073
_diffrn_reflns_av_R_equivalents 0.0487
_diffrn_reflns_av_sigmaI/netI 0.0421
_diffrn_reflns_limit_h_max 23
_diffrn_reflns_limit_h_min -23
_diffrn_reflns_limit_k_max 9
_diffrn_reflns_limit_k_min -9
_diffrn_reflns_limit_l_max 21
_diffrn_reflns_limit_l_min -20
_diffrn_reflns_number 10060
_diffrn_reflns_theta_full 26.09
_diffrn_reflns_theta_max 26.09
_diffrn_reflns_theta_min 2.16
_diffrn_standards_decay_% 0
_diffrn_standards_interval_count 0
_diffrn_standards_interval_time 0
_diffrn_standards_number 0
_exptl_absorpt_coefficient_mu 7.017
_exptl_absorpt_correction_T_max 0.453
_exptl_absorpt_correction_T_min 0.165
_exptl_absorpt_correction_type multi-scan
_exptl_absorpt_process_details '(SADABS; Bruker, 2002)'
_exptl_crystal_colour yellow
_exptl_crystal_density_diffrn 2.111
_exptl_crystal_density_method 'not measured'
_exptl_crystal_description block
_exptl_crystal_F_000 1488
_exptl_crystal_size_max 0.56
_exptl_crystal_size_mid 0.22
_exptl_crystal_size_min 0.11
_refine_diff_density_max 0.894
_refine_diff_density_min -0.626
_refine_ls_extinction_method none
_refine_ls_goodness_of_fit_ref 1.045
_refine_ls_hydrogen_treatment constr
_refine_ls_matrix_type full
_refine_ls_number_parameters 195
_refine_ls_number_reflns 2402
_refine_ls_number_restraints 0
_refine_ls_restrained_S_all 1.045
_refine_ls_R_factor_all 0.0310
_refine_ls_R_factor_gt 0.0261
_refine_ls_shift/su_max 0.005
_refine_ls_shift/su_mean 0.001
_refine_ls_structure_factor_coef Fsqd
_refine_ls_weighting_details 'calc w=1/[\s^2^(Fo^2^)+(0.0304P)^2^] where P=(Fo^2^+2Fc^2^)/3'
_refine_ls_weighting_scheme calc
_refine_ls_wR_factor_gt 0.0613
_refine_ls_wR_factor_ref 0.0638
_reflns_number_gt 2170
_reflns_number_total 2402
_reflns_threshold_expression I>2\s(I)
_cod_data_source_file hb2871.cif
_cod_data_source_block I
_cod_depositor_comments
;
The following automatic conversions were performed:
'_symmetry_cell_setting' value 'Monoclinic' changed to 'monoclinic'
according to '/home/saulius/struct/CIF-dictionaries/cif_core.dic'
dictionary named 'cif_core.dic' version 2.4.1 from 2010-06-29.

Automatic conversion script
Id: cif_fix_enum 1527 2010-12-29 10:47:43Z saulius 

The following automatic conversions were performed:

'_symmetry_cell_setting' value 'Monoclinic' changed to 'monoclinic'
according to /home/saulius/struct/CIF-dictionaries/cif_core.dic
dictionary named 'cif_core.dic' version 2.4.1 from 2010-06-29.

Automatic conversion script
Id: cif_fix_values 1715 2011-07-08 13:25:40Z adriana 
;
_cod_original_cell_volume 2428.5(8)
_cod_original_sg_symbol_H-M 'C 2/c'
_cod_database_code 2220507
_cod_database_fobs_code 2220507

loop_
_symmetry_equiv_pos_as_xyz
'x, y, z'
'-x, y, -z+1/2'
'x+1/2, y+1/2, z'
'-x+1/2, y+1/2, -z+1/2'
'-x, -y, -z'
'x, -y, z-1/2'
'-x+1/2, -y+1/2, -z'
'x+1/2, -y+1/2, z-1/2'

loop_
_atom_site_type_symbol
_atom_site_label
_atom_site_fract_x
_atom_site_fract_y
_atom_site_fract_z
_atom_site_U_iso_or_equiv
_atom_site_adp_type
_atom_site_calc_flag
_atom_site_refinement_flags
_atom_site_occupancy
_atom_site_disorder_assembly
_atom_site_disorder_group
C C1 0.3676(2) -0.2885(6) 0.1841(2) 0.0361(10) Uani d . 1 . .
H H1 0.3576 -0.2644 0.2334 0.043 Uiso calc R 1 . .
C C2 0.3181(3) -0.3843(7) 0.1316(3) 0.0472(12) Uani d . 1 . .
H H2 0.2772 -0.4283 0.1466 0.057 Uiso calc R 1 . .
C C3 0.3303(2) -0.4130(6) 0.0577(3) 0.0411(11) Uani d . 1 . .
H H3 0.2973 -0.4749 0.0214 0.049 Uiso calc R 1 . .
C C4 0.3927(2) -0.3486(5) 0.0372(2) 0.0270(9) Uani d . 1 . .
C C5 0.4423(2) -0.2606(5) 0.0951(2) 0.0242(8) Uani d . 1 . .
C C6 0.5099(2) -0.1997(5) 0.0783(2) 0.0242(8) Uani d . 1 . .
C C7 0.6190(2) -0.0678(6) 0.1228(3) 0.0329(9) Uani d . 1 . .
H H7 0.6505 -0.0117 0.1627 0.040 Uiso calc R 1 . .
C C8 0.6394(2) -0.0921(6) 0.0507(2) 0.0354(10) Uani d . 1 . .
H H8 0.6845 -0.0580 0.0439 0.043 Uiso calc R 1 . .
C C9 0.4103(2) -0.3613(5) -0.0386(2) 0.0284(9) Uani d . 1 . .
C C10 0.5268(2) -0.2217(5) 0.0028(2) 0.0251(8) Uani d . 1 . .
C C11 0.4729(2) -0.2999(5) -0.0565(2) 0.0272(9) Uani d . 1 . .
C C12 0.4129(3) -0.3952(6) -0.1631(2) 0.0386(11) Uani d . 1 . .
H H12 0.3985 -0.4253 -0.2155 0.046 Uiso calc R 1 . .
C C13 0.5931(2) -0.1660(5) -0.0100(2) 0.0296(9) Uani d . 1 . .
H H13 0.6055 -0.1790 -0.0590 0.035 Uiso calc R 1 . .
N N5 0.2959(2) 0.1066(5) 0.1716(2) 0.0387(9) Uani d . 1 . .
O O2 0.2564(2) 0.0783(8) 0.2184(3) 0.0874(14) Uani d . 1 . .
N N1 0.42843(17) -0.2294(4) 0.16763(18) 0.0268(7) Uani d . 1 . .
N N2 0.55658(17) -0.1214(4) 0.13726(18) 0.0262(7) Uani d . 1 . .
N N3 0.3723(2) -0.4235(5) -0.1083(2) 0.0359(8) Uani d . 1 . .
H H3A 0.3307 -0.4711 -0.1156 0.043 Uiso calc R 1 . .
N N4 0.4751(2) -0.3210(4) -0.13538(18) 0.0341(8) Uani d . 1 . .
O O1 0.35914(17) 0.1449(5) 0.19411(19) 0.0508(9) Uani d . 1 . .
O O3 0.2706(2) 0.0901(7) 0.1014(2) 0.0747(12) Uani d . 1 . .
Pb Pb 0.5000 0.01345(3) 0.2500 0.02722(9) Uani d S 1 . .

loop_
_atom_site_aniso_label
_atom_site_aniso_U_11
_atom_site_aniso_U_22
_atom_site_aniso_U_33
_atom_site_aniso_U_12
_atom_site_aniso_U_13
_atom_site_aniso_U_23
C1 0.034(3) 0.047(2) 0.030(2) -0.005(2) 0.013(2) 0.0003(19)
C2 0.032(3) 0.068(3) 0.044(3) -0.018(2) 0.013(2) -0.006(2)
C3 0.032(3) 0.055(3) 0.035(3) -0.017(2) 0.003(2) -0.008(2)
C4 0.024(2) 0.0303(19) 0.026(2) -0.0021(16) 0.0025(17) 0.0008(16)
C5 0.022(2) 0.0264(18) 0.024(2) 0.0013(16) 0.0046(17) 0.0018(15)
C6 0.024(2) 0.0247(18) 0.023(2) 0.0014(15) 0.0024(17) 0.0016(15)
C7 0.025(2) 0.041(2) 0.031(2) -0.0063(19) 0.0020(19) -0.0061(18)
C8 0.027(3) 0.046(2) 0.035(3) -0.005(2) 0.010(2) 0.0001(19)
C9 0.026(2) 0.032(2) 0.025(2) -0.0007(17) -0.0023(18) -0.0004(16)
C10 0.023(2) 0.0264(19) 0.025(2) 0.0021(17) 0.0033(16) 0.0028(15)
C11 0.032(2) 0.0283(19) 0.021(2) 0.0018(17) 0.0034(17) 0.0013(15)
C12 0.047(3) 0.043(2) 0.022(2) 0.000(2) -0.003(2) -0.0042(18)
C13 0.030(2) 0.041(2) 0.020(2) 0.0006(18) 0.0111(18) -0.0019(16)
N5 0.035(2) 0.051(2) 0.030(2) 0.0030(18) 0.0059(18) -0.0036(16)
O2 0.048(3) 0.171(4) 0.049(3) -0.009(3) 0.024(2) 0.008(3)
N1 0.0184(18) 0.0355(17) 0.0273(18) -0.0007(14) 0.0065(14) 0.0000(13)
N2 0.0235(19) 0.0331(17) 0.0217(17) -0.0045(14) 0.0031(14) -0.0022(13)
N3 0.031(2) 0.0431(19) 0.032(2) -0.0073(17) 0.0007(17) -0.0029(16)
N4 0.041(2) 0.0406(19) 0.0202(18) -0.0029(17) 0.0032(16) -0.0022(14)
O1 0.0265(19) 0.068(2) 0.053(2) -0.0076(16) -0.0049(16) -0.0099(17)
O3 0.054(3) 0.133(4) 0.034(2) -0.016(3) -0.0015(19) -0.009(2)
Pb 0.02505(15) 0.03545(14) 0.02129(13) 0.000 0.00458(9) 0.000

loop_
_atom_type_symbol
_atom_type_description
_atom_type_scat_dispersion_real
_atom_type_scat_dispersion_imag
_atom_type_scat_source
C C 0.0033 0.0016 'International Tables Vol C Tables 4.2.6.8 and 6.1.1.4'
H H 0.0000 0.0000 'International Tables Vol C Tables 4.2.6.8 and 6.1.1.4'
N N 0.0061 0.0033 'International Tables Vol C Tables 4.2.6.8 and 6.1.1.4'
O O 0.0106 0.0060 'International Tables Vol C Tables 4.2.6.8 and 6.1.1.4'
Pb Pb -3.3944 10.1111 'International Tables Vol C Tables 4.2.6.8 and 6.1.1.4'

loop_
_geom_angle_atom_site_label_1
_geom_angle_atom_site_label_2
_geom_angle_atom_site_label_3
_geom_angle_site_symmetry_1
_geom_angle_site_symmetry_3
_geom_angle
_geom_angle_publ_flag
N1 C1 C2 . . 123.5(4) ?
N1 C1 H1 . . 118.3 ?
C2 C1 H1 . . 118.3 ?
C3 C2 C1 . . 119.0(4) ?
C3 C2 H2 . . 120.5 ?
C1 C2 H2 . . 120.5 ?
C2 C3 C4 . . 119.4(4) ?
C2 C3 H3 . . 120.3 ?
C4 C3 H3 . . 120.3 ?
C3 C4 C5 . . 118.3(4) ?
C3 C4 C9 . . 125.0(4) ?
C5 C4 C9 . . 116.6(4) ?
N1 C5 C4 . . 121.4(3) ?
N1 C5 C6 . . 118.0(3) ?
C4 C5 C6 . . 120.7(3) ?
N2 C6 C10 . . 121.1(4) ?
N2 C6 C5 . . 118.0(3) ?
C10 C6 C5 . . 120.9(3) ?
N2 C7 C8 . . 122.9(4) ?
N2 C7 H7 . . 118.6 ?
C8 C7 H7 . . 118.6 ?
C13 C8 C7 . . 119.9(4) ?
C13 C8 H8 . . 120.1 ?
C7 C8 H8 . . 120.1 ?
C11 C9 N3 . . 105.0(3) ?
C11 C9 C4 . . 123.6(4) ?
N3 C9 C4 . . 131.4(4) ?
C13 C10 C6 . . 118.9(4) ?
C13 C10 C11 . . 124.2(3) ?
C6 C10 C11 . . 116.9(4) ?
C9 C11 N4 . . 111.8(4) ?
C9 C11 C10 . . 121.0(3) ?
N4 C11 C10 . . 127.1(4) ?
N4 C12 N3 . . 113.9(4) ?
N4 C12 H12 . . 123.0 ?
N3 C12 H12 . . 123.0 ?
C8 C13 C10 . . 118.7(4) ?
C8 C13 H13 . . 120.6 ?
C10 C13 H13 . . 120.6 ?
O2 N5 O3 . . 117.3(4) ?
O2 N5 O1 . . 121.2(4) ?
O3 N5 O1 . . 121.4(4) ?
C1 N1 C5 . . 118.4(3) ?
C1 N1 Pb . . 121.2(3) ?
C5 N1 Pb . . 117.9(2) ?
C7 N2 C6 . . 118.5(3) ?
C7 N2 Pb . . 122.8(3) ?
C6 N2 Pb . . 115.0(2) ?
C12 N3 C9 . . 106.7(4) ?
C12 N3 H3A . . 126.7 ?
C9 N3 H3A . . 126.7 ?
C12 N4 C11 . . 102.6(4) ?
N1 Pb N1 . 2_655 90.01(14) n
N1 Pb N2 . 2_655 84.09(10) ?
N1 Pb N2 2_655 2_655 64.03(10) ?
N1 Pb N2 . . 64.03(10) n
N1 Pb N2 2_655 . 84.09(10) n
N2 Pb N2 2_655 . 135.02(14) n
O1 Pb N1 . . 70.65(10) n
O1 Pb N2 . . 111.75(10) n

loop_
_geom_bond_atom_site_label_1
_geom_bond_atom_site_label_2
_geom_bond_site_symmetry_2
_geom_bond_distance
_geom_bond_publ_flag
C1 N1 . 1.327(5) ?
C1 C2 . 1.387(6) ?
C1 H1 . 0.9300 ?
C2 C3 . 1.364(6) ?
C2 H2 . 0.9300 ?
C3 C4 . 1.396(6) ?
C3 H3 . 0.9300 ?
C4 C5 . 1.413(5) ?
C4 C9 . 1.423(5) ?
C5 N1 . 1.355(5) ?
C5 C6 . 1.453(5) ?
C6 N2 . 1.362(5) ?
C6 C10 . 1.418(5) ?
C7 N2 . 1.329(5) ?
C7 C8 . 1.392(6) ?
C7 H7 . 0.9300 ?
C8 C13 . 1.365(6) ?
C8 H8 . 0.9300 ?
C9 C11 . 1.372(6) ?
C9 N3 . 1.376(5) ?
C10 C13 . 1.393(6) ?
C10 C11 . 1.442(5) ?
C11 N4 . 1.390(5) ?
C12 N4 . 1.323(5) ?
C12 N3 . 1.353(6) ?
C12 H12 . 0.9300 ?
C13 H13 . 0.9300 ?
N5 O2 . 1.227(5) ?
N5 O3 . 1.235(5) ?
N5 O1 . 1.239(5) ?
Pb N1 . 2.540(3) y
Pb N2 . 2.606(3) y
Pb O1 . 2.872(5) y
N3 H3A . 0.8600 ?
Pb N1 2_655 2.540(3) ?
Pb N2 2_655 2.606(3) ?
O1 Pb 2_655 2.872(5) ?

loop_
_geom_hbond_atom_site_label_D
_geom_hbond_atom_site_label_H
_geom_hbond_atom_site_label_A
_geom_hbond_site_symmetry_A
_geom_hbond_distance_DH
_geom_hbond_distance_HA
_geom_hbond_distance_DA
_geom_hbond_angle_DHA
N3 H3A O3 7_545 0.86 2.19 3.030(6) 165
N3 H3A O2 7_545 0.86 2.35 3.059(6) 140

loop_
_geom_torsion_atom_site_label_1
_geom_torsion_atom_site_label_2
_geom_torsion_atom_site_label_3
_geom_torsion_atom_site_label_4
_geom_torsion_site_symmetry_1
_geom_torsion_site_symmetry_2
_geom_torsion_site_symmetry_3
_geom_torsion_site_symmetry_4
_geom_torsion
_geom_torsion_publ_flag
N1 C1 C2 C3 . . . . -3.2(7) ?
C1 C2 C3 C4 . . . . 1.2(7) ?
C2 C3 C4 C5 . . . . 2.1(7) ?
C2 C3 C4 C9 . . . . -176.7(4) ?
C3 C4 C5 N1 . . . . -3.8(6) ?
C9 C4 C5 N1 . . . . 175.1(3) ?
C3 C4 C5 C6 . . . . 176.6(4) ?
C9 C4 C5 C6 . . . . -4.5(5) ?
N1 C5 C6 N2 . . . . 2.6(5) ?
C4 C5 C6 N2 . . . . -177.7(3) ?
N1 C5 C6 C10 . . . . -177.6(3) ?
C4 C5 C6 C10 . . . . 2.0(5) ?
N2 C7 C8 C13 . . . . 3.2(7) ?
C3 C4 C9 C11 . . . . -178.6(4) ?
C5 C4 C9 C11 . . . . 2.6(6) ?
C3 C4 C9 N3 . . . . 4.8(7) ?
C5 C4 C9 N3 . . . . -173.9(4) ?
N2 C6 C10 C13 . . . . 1.6(5) ?
C5 C6 C10 C13 . . . . -178.1(3) ?
N2 C6 C10 C11 . . . . -177.7(3) ?
C5 C6 C10 C11 . . . . 2.5(5) ?
N3 C9 C11 N4 . . . . 0.2(4) ?
C4 C9 C11 N4 . . . . -177.1(4) ?
N3 C9 C11 C10 . . . . 179.3(3) ?
C4 C9 C11 C10 . . . . 2.0(6) ?
C13 C10 C11 C9 . . . . 176.2(4) ?
C6 C10 C11 C9 . . . . -4.5(5) ?
C13 C10 C11 N4 . . . . -4.9(6) ?
C6 C10 C11 N4 . . . . 174.4(4) ?
C7 C8 C13 C10 . . . . -2.3(6) ?
C6 C10 C13 C8 . . . . 0.0(6) ?
C11 C10 C13 C8 . . . . 179.3(4) ?
C2 C1 N1 C5 . . . . 1.6(6) ?
C2 C1 N1 Pb . . . . 163.1(4) ?
C4 C5 N1 C1 . . . . 2.0(5) ?
C6 C5 N1 C1 . . . . -178.4(3) ?
C4 C5 N1 Pb . . . . -160.2(3) ?
C6 C5 N1 Pb . . . . 19.5(4) ?
C8 C7 N2 C6 . . . . -1.5(6) ?
C8 C7 N2 Pb . . . . -158.6(3) ?
C10 C6 N2 C7 . . . . -0.9(5) ?
C5 C6 N2 C7 . . . . 178.9(3) ?
C10 C6 N2 Pb . . . . 157.9(3) ?
C5 C6 N2 Pb . . . . -22.3(4) ?
N4 C12 N3 C9 . . . . 0.6(5) ?
C11 C9 N3 C12 . . . . -0.5(4) ?
C4 C9 N3 C12 . . . . 176.5(4) ?
N3 C12 N4 C11 . . . . -0.4(5) ?
C9 C11 N4 C12 . . . . 0.1(4) ?
C10 C11 N4 C12 . . . . -178.9(4) ?
C1 N1 Pb N1 . . . 2_655 93.6(3) ?
C5 N1 Pb N1 . . . 2_655 -104.8(3) ?
C1 N1 Pb N2 . . . 2_655 29.7(3) ?
C5 N1 Pb N2 . . . 2_655 -168.7(3) ?
C1 N1 Pb N2 . . . . 177.0(3) ?
C5 N1 Pb N2 . . . . -21.4(2) ?
C7 N2 Pb N1 . . . . 179.9(3) ?
C6 N2 Pb N1 . . . . 22.2(2) ?
C7 N2 Pb N1 . . . 2_655 -87.2(3) ?
C6 N2 Pb N1 . . . 2_655 115.1(3) ?
C7 N2 Pb N2 . . . 2_655 -130.6(3) ?
C6 N2 Pb N2 . . . 2_655 71.7(2) ?
